data_2217554
loop_
_publ_author_name
'Gang Yuan'
'Jun-Sheng Qin'
'Zhong-Min Su'
'Kui-Zhan Shao'
'Yao-Mei Fu'

_publ_section_title Tetraaquabis(2-oxo-1,2-dihydroquinoline-4-carboxylato-\k<i>O</i>^4^)nickel(II)
_journal_coeditor_code HY2104
_journal_issue 2
_journal_name_full 'Acta Crystallographica Section E'
_journal_page_first m389
_journal_page_last m390
_journal_paper_doi 10.1107/S1600536807065671
_journal_volume 64
_journal_year 2008
_chemical_formula_iupac '[Ni (C10 H6 N O3)2 (H2 O)4]'
_chemical_formula_moiety 'C20 H20 N2 Ni O10'
_chemical_formula_sum 'C20 H20 N2 Ni O10'
_chemical_formula_weight 507.07
_chemical_name_systematic
;
Tetraaquabis(2-oxo-1,2-dihydroquinoline-4-carboxylato-\kO^4^)nickel(II)
;
_space_group_IT_number 2
_symmetry_cell_setting triclinic
_symmetry_space_group_name_Hall '-P 1'
_symmetry_space_group_name_H-M 'P -1'
_atom_sites_solution_hydrogens geom
_atom_sites_solution_primary direct
_atom_sites_solution_secondary difmap
_audit_creation_method SHELXL-97
_cell_angle_alpha 108.723(5)
_cell_angle_beta 108.396(5)
_cell_angle_gamma 90.840(5)
_cell_formula_units_Z 1
_cell_length_a 7.105(5)
_cell_length_b 8.507(5)
_cell_length_c 9.216(5)
_cell_measurement_reflns_used 2250
_cell_measurement_temperature 293(2)
_cell_measurement_theta_max 26.04
_cell_measurement_theta_min 1.33
_cell_volume 496.4(5)
_computing_cell_refinement 'SAINT (Bruker, 2004)'
_computing_data_collection 'APEX2 (Bruker, 2004)'
_computing_data_reduction 'SAINT (Bruker, 2004)'
_computing_molecular_graphics 'SHELXTL-Plus (Siemens, 1990)'
_computing_publication_material 'SHELXTL-Plus (Siemens, 1990)'
_computing_structure_refinement 'SHELXL97 (Sheldrick, 1997)'
_computing_structure_solution 'SHELXS97 (Sheldrick, 1997)'
_diffrn_ambient_temperature 293(2)
_diffrn_measured_fraction_theta_full 1.000
_diffrn_measured_fraction_theta_max 0.916
_diffrn_measurement_device_type 'Bruker SMART APEXII CCD area-detector'
_diffrn_measurement_method '\f and \w'
_diffrn_radiation_monochromator graphite
_diffrn_radiation_source 'fine-focus sealed tube'
_diffrn_radiation_type MoK\a
_diffrn_radiation_wavelength 0.71069
_diffrn_reflns_av_R_equivalents 0.0145
_diffrn_reflns_av_sigmaI/netI 0.0349
_diffrn_reflns_limit_h_max 9
_diffrn_reflns_limit_h_min -9
_diffrn_reflns_limit_k_max 11
_diffrn_reflns_limit_k_min -8
_diffrn_reflns_limit_l_max 7
_diffrn_reflns_limit_l_min -12
_diffrn_reflns_number 3041
_diffrn_reflns_theta_full 28.25
_diffrn_reflns_theta_max 28.25
_diffrn_reflns_theta_min 2.48
_exptl_absorpt_coefficient_mu 1.043
_exptl_absorpt_correction_T_max 0.721
_exptl_absorpt_correction_T_min 0.601
_exptl_absorpt_correction_type multi-scan
_exptl_absorpt_process_details '(SADABS; Sheldrick, 1996)'
_exptl_crystal_colour green
_exptl_crystal_density_diffrn 1.696
_exptl_crystal_density_method 'not measured'
_exptl_crystal_description block
_exptl_crystal_F_000 262
_exptl_crystal_size_max 0.5
_exptl_crystal_size_mid 0.4
_exptl_crystal_size_min 0.3
_refine_diff_density_max 0.402
_refine_diff_density_min -0.574
_refine_ls_extinction_method none
_refine_ls_goodness_of_fit_ref 1.022
_refine_ls_hydrogen_treatment constr
_refine_ls_matrix_type full
_refine_ls_number_parameters 151
_refine_ls_number_reflns 2250
_refine_ls_number_restraints 0
_refine_ls_restrained_S_all 1.022
_refine_ls_R_factor_all 0.0402
_refine_ls_R_factor_gt 0.0339
_refine_ls_shift/su_max 0.001
_refine_ls_shift/su_mean 0.000
_refine_ls_structure_factor_coef Fsqd
_refine_ls_weighting_details 'calc w=1/[\s^2^(Fo^2^)+(0.0726P)^2^+0.4272P] where P=(Fo^2^+2Fc^2^)/3'
_refine_ls_weighting_scheme calc
_refine_ls_wR_factor_gt 0.0943
_refine_ls_wR_factor_ref 0.1207
_reflns_number_gt 2064
_reflns_number_total 2250
_reflns_threshold_expression I>2\s(I)
_cod_data_source_file hy2104.cif
_cod_data_source_block I
_cod_depositor_comments
;
The following automatic conversions were performed:
'_symmetry_cell_setting' value 'Triclinic' changed to 'triclinic'
according to '/home/saulius/struct/CIF-dictionaries/cif_core.dic'
dictionary named 'cif_core.dic' version 2.4.1 from 2010-06-29.

Automatic conversion script
Id: cif_fix_enum 1527 2010-12-29 10:47:43Z saulius 

The following automatic conversions were performed:

'_symmetry_cell_setting' value 'Triclinic' changed to 'triclinic'
according to /home/saulius/struct/CIF-dictionaries/cif_core.dic
dictionary named 'cif_core.dic' version 2.4.1 from 2010-06-29.

Automatic conversion script
Id: cif_fix_values 1715 2011-07-08 13:25:40Z adriana 
;
_cod_database_code 2217554
_cod_database_fobs_code 2217554

loop_
_symmetry_equiv_pos_as_xyz
'x, y, z'
'-x, -y, -z'

loop_
_atom_site_type_symbol
_atom_site_label
_atom_site_fract_x
_atom_site_fract_y
_atom_site_fract_z
_atom_site_U_iso_or_equiv
_atom_site_adp_type
_atom_site_calc_flag
_atom_site_refinement_flags
_atom_site_occupancy
Ni Ni1 0.5000 1.0000 0.5000 0.02024(16) Uani d S 1
C C1 0.6765(4) 0.6477(3) -0.1760(3) 0.0260(5) Uani d . 1
C C2 0.6843(4) 0.7807(3) -0.0285(3) 0.0276(6) Uani d . 1
H H2A 0.6609 0.8868 -0.0322 0.033 Uiso calc R 1
C C3 0.7249(4) 0.7538(3) 0.1145(3) 0.0234(5) Uani d . 1
C C4 0.7688(4) 0.5932(3) 0.1253(3) 0.0241(5) Uani d . 1
C C5 0.8169(4) 0.5563(4) 0.2709(3) 0.0316(6) Uani d . 1
H H5A 0.8186 0.6386 0.3666 0.038 Uiso calc R 1
C C6 0.8610(5) 0.4004(4) 0.2722(4) 0.0363(7) Uani d . 1
H H6A 0.8936 0.3779 0.3689 0.044 Uiso calc R 1
C C7 0.8573(4) 0.2754(4) 0.1295(4) 0.0342(6) Uani d . 1
H H7A 0.8882 0.1702 0.1320 0.041 Uiso calc R 1
C C8 0.8084(4) 0.3057(3) -0.0152(3) 0.0289(6) Uani d . 1
H H8A 0.8052 0.2214 -0.1102 0.035 Uiso calc R 1
C C9 0.7636(4) 0.4648(3) -0.0176(3) 0.0233(5) Uani d . 1
C C10 0.7168(4) 0.8914(3) 0.2641(3) 0.0244(5) Uani d . 1
N N1 0.7143(3) 0.4972(3) -0.1615(3) 0.0250(5) Uani d . 1
H H1A 0.7072 0.4158 -0.2483 0.030 Uiso calc R 1
O O1 0.5726(3) 0.8651(3) 0.3072(2) 0.0319(5) Uani d . 1
O O2 0.8452(3) 1.0169(3) 0.3306(3) 0.0337(5) Uani d . 1
O O3 0.6381(3) 0.6659(3) -0.3117(2) 0.0342(5) Uani d . 1
O O1W 0.2409(3) 1.0448(3) 0.3421(3) 0.0331(5) Uani d . 1
H H1 0.1249 1.0296 0.3471 0.050 Uiso d R 1
H H2 0.2548 1.1369 0.3265 0.050 Uiso d R 1
O O2W 0.3413(3) 0.7783(2) 0.4826(2) 0.0274(4) Uani d . 1
H H3 0.2601 0.8200 0.5308 0.041 Uiso d R 1
H H4 0.4010 0.7217 0.5403 0.041 Uiso d R 1

loop_
_atom_site_aniso_label
_atom_site_aniso_U_11
_atom_site_aniso_U_22
_atom_site_aniso_U_33
_atom_site_aniso_U_12
_atom_site_aniso_U_13
_atom_site_aniso_U_23
Ni1 0.0210(3) 0.0197(2) 0.0201(2) 0.00347(17) 0.01005(17) 0.00379(17)
C1 0.0249(13) 0.0306(14) 0.0230(12) 0.0038(10) 0.0085(10) 0.0095(11)
C2 0.0327(14) 0.0266(13) 0.0272(13) 0.0085(11) 0.0138(11) 0.0103(11)
C3 0.0207(12) 0.0268(13) 0.0229(12) 0.0038(10) 0.0106(10) 0.0056(10)
C4 0.0230(12) 0.0274(13) 0.0232(12) 0.0039(10) 0.0097(10) 0.0085(10)
C5 0.0353(15) 0.0379(16) 0.0218(12) 0.0064(12) 0.0103(11) 0.0100(11)
C6 0.0383(16) 0.0423(17) 0.0331(15) 0.0042(13) 0.0087(12) 0.0226(13)
C7 0.0323(15) 0.0287(14) 0.0425(16) 0.0034(11) 0.0071(12) 0.0189(13)
C8 0.0274(13) 0.0241(13) 0.0306(13) 0.0029(10) 0.0074(11) 0.0059(11)
C9 0.0196(12) 0.0261(13) 0.0237(11) 0.0026(10) 0.0070(9) 0.0081(10)
C10 0.0254(13) 0.0264(13) 0.0230(12) 0.0083(10) 0.0117(10) 0.0070(10)
N1 0.0294(12) 0.0237(11) 0.0191(10) 0.0037(9) 0.0089(9) 0.0031(8)
O1 0.0308(10) 0.0314(11) 0.0293(10) -0.0013(8) 0.0176(8) -0.0020(8)
O2 0.0316(11) 0.0295(11) 0.0388(11) -0.0002(8) 0.0197(9) 0.0026(9)
O3 0.0412(12) 0.0395(12) 0.0251(9) 0.0082(9) 0.0111(9) 0.0154(9)
O1W 0.0257(10) 0.0366(11) 0.0390(11) 0.0058(8) 0.0100(8) 0.0165(9)
O2W 0.0304(10) 0.0278(10) 0.0263(9) 0.0055(8) 0.0127(8) 0.0094(8)

loop_
_atom_type_symbol
_atom_type_description
_atom_type_scat_dispersion_real
_atom_type_scat_dispersion_imag
_atom_type_scat_source
C C 0.0033 0.0016 'International Tables Vol C Tables 4.2.6.8 and 6.1.1.4'
H H 0.0000 0.0000 'International Tables Vol C Tables 4.2.6.8 and 6.1.1.4'
N N 0.0061 0.0033 'International Tables Vol C Tables 4.2.6.8 and 6.1.1.4'
O O 0.0106 0.0060 'International Tables Vol C Tables 4.2.6.8 and 6.1.1.4'
Ni Ni 0.3393 1.1124 'International Tables Vol C Tables 4.2.6.8 and 6.1.1.4'

loop_
_geom_angle_atom_site_label_1
_geom_angle_atom_site_label_2
_geom_angle_atom_site_label_3
_geom_angle_site_symmetry_1
_geom_angle_site_symmetry_3
_geom_angle
_geom_angle_publ_flag
O1 Ni1 O1 2_676 . 180.0 ?
O1 Ni1 O1W 2_676 . 90.69(10) ?
O1 Ni1 O1W . . 89.31(10) yes
O1 Ni1 O1W 2_676 2_676 89.31(9) ?
O1 Ni1 O1W . 2_676 90.69(10) yes
O1W Ni1 O1W . 2_676 180.0000(10) ?
O1 Ni1 O2W 2_676 . 91.65(8) ?
O1 Ni1 O2W . . 88.35(8) yes
O1W Ni1 O2W . . 89.05(9) yes
O1W Ni1 O2W 2_676 . 90.95(9) yes
O1 Ni1 O2W 2_676 2_676 88.35(8) ?
O1 Ni1 O2W . 2_676 91.65(8) yes
O1W Ni1 O2W . 2_676 90.95(9) ?
O1W Ni1 O2W 2_676 2_676 89.05(9) ?
O2W Ni1 O2W . 2_676 180.00(10) ?
O3 C1 N1 . . 120.0(2) ?
O3 C1 C2 . . 123.8(3) ?
N1 C1 C2 . . 116.2(2) ?
C3 C2 C1 . . 121.4(3) ?
C3 C2 H2A . . 119.3 ?
C1 C2 H2A . . 119.3 ?
C2 C3 C4 . . 120.6(2) ?
C2 C3 C10 . . 120.3(2) ?
C4 C3 C10 . . 119.0(2) ?
C9 C4 C5 . . 118.1(3) ?
C9 C4 C3 . . 117.9(2) ?
C5 C4 C3 . . 124.0(2) ?
C6 C5 C4 . . 120.6(3) ?
C6 C5 H5A . . 119.7 ?
C4 C5 H5A . . 119.7 ?
C5 C6 C7 . . 120.4(3) ?
C5 C6 H6A . . 119.8 ?
C7 C6 H6A . . 119.8 ?
C8 C7 C6 . . 120.8(3) ?
C8 C7 H7A . . 119.6 ?
C6 C7 H7A . . 119.6 ?
C7 C8 C9 . . 119.2(3) ?
C7 C8 H8A . . 120.4 ?
C9 C8 H8A . . 120.4 ?
N1 C9 C8 . . 120.0(2) ?
N1 C9 C4 . . 119.1(2) ?
C8 C9 C4 . . 120.9(2) ?
O2 C10 O1 . . 126.3(2) ?
O2 C10 C3 . . 119.9(2) ?
O1 C10 C3 . . 113.8(2) ?
C1 N1 C9 . . 124.7(2) ?
C1 N1 H1A . . 117.6 ?
C9 N1 H1A . . 117.6 ?
C10 O1 Ni1 . . 129.97(18) ?
Ni1 O1W H1 . . 123.7 ?
Ni1 O1W H2 . . 113.0 ?
H1 O1W H2 . . 109.1 ?
Ni1 O2W H3 . . 100.1 ?
Ni1 O2W H4 . . 118.4 ?
H3 O2W H4 . . 101.2 ?

loop_
_geom_bond_atom_site_label_1
_geom_bond_atom_site_label_2
_geom_bond_site_symmetry_2
_geom_bond_distance
_geom_bond_publ_flag
Ni1 O1 2_676 2.007(2) ?
Ni1 O1 . 2.007(2) yes
Ni1 O1W . 2.083(2) yes
Ni1 O1W 2_676 2.083(2) ?
Ni1 O2W . 2.117(2) yes
Ni1 O2W 2_676 2.117(2) ?
C1 O3 . 1.254(3) ?
C1 N1 . 1.351(4) ?
C1 C2 . 1.447(4) ?
C2 C3 . 1.352(4) ?
C2 H2A . 0.9300 ?
C3 C4 . 1.433(4) ?
C3 C10 . 1.514(3) ?
C4 C9 . 1.405(4) ?
C4 C5 . 1.414(4) ?
C5 C6 . 1.371(4) ?
C5 H5A . 0.9300 ?
C6 C7 . 1.393(5) ?
C6 H6A . 0.9300 ?
C7 C8 . 1.377(4) ?
C7 H7A . 0.9300 ?
C8 C9 . 1.401(4) ?
C8 H8A . 0.9300 ?
C9 N1 . 1.379(3) ?
C10 O2 . 1.244(3) ?
C10 O1 . 1.250(3) ?
N1 H1A . 0.8600 ?
O1W H1 . 0.8501 ?
O1W H2 . 0.8500 ?
O2W H3 . 0.8500 ?
O2W H4 . 0.8499 ?

loop_
_geom_hbond_atom_site_label_D
_geom_hbond_atom_site_label_H
_geom_hbond_atom_site_label_A
_geom_hbond_site_symmetry_A
_geom_hbond_distance_DH
_geom_hbond_distance_HA
_geom_hbond_distance_DA
_geom_hbond_angle_DHA
_geom_hbond_publ_flag
N1 H1A O2W 2_665 0.86 2.18 3.031(3) 173.2 y
O1W H1 O2 1_455 0.85 1.94 2.783(3) 169.4 y
O1W H2 O3 2_675 0.85 1.89 2.722(3) 164.0 y
O2W H3 O2 2_676 0.85 1.90 2.709(3) 158.3 y
O2W H4 O3 1_556 0.85 1.98 2.767(3) 153.9 y

loop_
_geom_torsion_atom_site_label_1
_geom_torsion_atom_site_label_2
_geom_torsion_atom_site_label_3
_geom_torsion_atom_site_label_4
_geom_torsion_site_symmetry_1
_geom_torsion
O3 C1 C2 C3 . 179.5(3)
N1 C1 C2 C3 . -0.8(4)
C1 C2 C3 C4 . 2.3(4)
C1 C2 C3 C10 . -175.4(2)
C2 C3 C4 C9 . -1.4(4)
C10 C3 C4 C9 . 176.2(2)
C2 C3 C4 C5 . 178.6(3)
C10 C3 C4 C5 . -3.7(4)
C9 C4 C5 C6 . 1.3(4)
C3 C4 C5 C6 . -178.7(3)
C4 C5 C6 C7 . -0.6(5)
C5 C6 C7 C8 . -0.3(5)
C6 C7 C8 C9 . 0.5(4)
C7 C8 C9 N1 . -180.0(2)
C7 C8 C9 C4 . 0.3(4)
C5 C4 C9 N1 . 179.1(2)
C3 C4 C9 N1 . -0.9(4)
C5 C4 C9 C8 . -1.2(4)
C3 C4 C9 C8 . 178.9(2)
C2 C3 C10 O2 . -69.5(4)
C4 C3 C10 O2 . 112.8(3)
C2 C3 C10 O1 . 109.5(3)
C4 C3 C10 O1 . -68.2(3)
O3 C1 N1 C9 . 178.1(2)
C2 C1 N1 C9 . -1.7(4)
C8 C9 N1 C1 . -177.2(3)
C4 C9 N1 C1 . 2.5(4)
O2 C10 O1 Ni1 . -4.1(4)
C3 C10 O1 Ni1 . 176.92(17)
O1W Ni1 O1 C10 . 115.2(3)
O1W Ni1 O1 C10 2_676 -64.8(3)
O2W Ni1 O1 C10 . -155.7(3)
O2W Ni1 O1 C10 2_676 24.3(3)
